data_7717020
loop_
_publ_author_name
'Yang, Jeannine'
'Soep, Cl&#xe9;ment'
'Fort&#xe9;, J&#xe9;r&#xe9;my'
'Dossmann, H&#xe9;lo&#xef;se'
'Bertrand, Beno&#xee;t'

_publ_section_title
;
 Post-metallation functionalization of the [(C^C)Au(P^P)]<sup>+</sup>
 scaffold through a hydrothiolation reaction.
;
_journal_issue 39
_journal_name_full 'Dalton transactions (Cambridge, England : 2003)'
_journal_page_first 16144
_journal_page_last 16148
_journal_paper_doi 10.1039/d4dt02092h
_journal_volume 53
_journal_year 2024
_chemical_formula_moiety 'C51.95 H52.8 Au P2 S0.85 +, 0.5 (C H2 Cl2), F6 P -'
_chemical_formula_sum 'C52.45 H53.8 Au Cl F6 P3 S0.85'
_chemical_formula_weight 1150.73
_space_group_crystal_system orthorhombic
_space_group_IT_number 33
_space_group_name_Hall 'P 2c -2n'
_space_group_name_H-M_alt 'P n a 21'
_atom_sites_solution_hydrogens geom
_atom_sites_solution_primary direct
_audit_creation_date 2024-08-21
_audit_creation_method
;
Olex2 1.5
(compiled 2021.12.09 svn.r5202d8cf for OlexSys, GUI svn.r6439)
;
_audit_update_record
;
2024-08-21 deposited with the CCDC.	2024-09-13 downloaded from the CCDC.
;
_cell_angle_alpha 90
_cell_angle_beta 90
_cell_angle_gamma 90
_cell_formula_units_Z 4
_cell_length_a 20.5099(7)
_cell_length_b 18.1939(7)
_cell_length_c 14.1942(6)
_cell_measurement_reflns_used 9935
_cell_measurement_temperature 200.01
_cell_measurement_theta_max 66.59
_cell_measurement_theta_min 2.43
_cell_volume 5296.6(4)
_computing_cell_refinement 'SAINT V8.40B (?, 2016)'
_computing_data_collection 'Bruker APEX3'
_computing_data_reduction 'SAINT V8.40B (?, 2016)'
_computing_molecular_graphics 'Olex2 1.5 (Dolomanov et al., 2009)'
_computing_publication_material 'Olex2 1.5 (Dolomanov et al., 2009)'
_computing_structure_refinement 'SHELXL 2018/3 (Sheldrick, 2015)'
_computing_structure_solution 'SHELXS  (Sheldrick, 2008)'
_diffrn_ambient_temperature 200.01
_diffrn_measured_fraction_theta_full 0.996
_diffrn_measured_fraction_theta_max 0.996
_diffrn_measurement_device_type 'Bruker APEX-II CCD'
_diffrn_measurement_method '\f and \w scans'
_diffrn_radiation_type CuK\a
_diffrn_radiation_wavelength 1.54178
_diffrn_reflns_av_R_equivalents 0.0423
_diffrn_reflns_av_unetI/netI 0.0270
_diffrn_reflns_Laue_measured_fraction_full 0.996
_diffrn_reflns_Laue_measured_fraction_max 0.996
_diffrn_reflns_limit_h_max 17
_diffrn_reflns_limit_h_min -24
_diffrn_reflns_limit_k_max 21
_diffrn_reflns_limit_k_min -21
_diffrn_reflns_limit_l_max 16
_diffrn_reflns_limit_l_min -16
_diffrn_reflns_number 58911
_diffrn_reflns_point_group_measured_fraction_full 0.990
_diffrn_reflns_point_group_measured_fraction_max 0.990
_diffrn_reflns_theta_full 66.696
_diffrn_reflns_theta_max 66.696
_diffrn_reflns_theta_min 3.950
_diffrn_source micro-focus
_diffrn_source_current 0.65
_diffrn_source_power 0.02925
_diffrn_source_voltage 45.0
_diffrn_standards_number 0
_exptl_absorpt_coefficient_mu 7.306
_exptl_absorpt_correction_T_max 0.7528
_exptl_absorpt_correction_T_min 0.4542
_exptl_absorpt_correction_type none
_exptl_absorpt_process_details
;
SADABS-2016/2 (Bruker,2016/2) was used for absorption correction.
wR2(int) was 0.1039 before and 0.0533 after correction.
The Ratio of minimum to maximum transmission is 0.6033.
The \l/2 correction factor is Not present.
;
_exptl_crystal_colour yellow
_exptl_crystal_colour_primary yellow
_exptl_crystal_density_diffrn 1.443
_exptl_crystal_density_method 'not measured'
_exptl_crystal_description needle
_exptl_crystal_F_000 2308
_exptl_crystal_size_max 0.32
_exptl_crystal_size_mid 0.32
_exptl_crystal_size_min 0.23
_refine_diff_density_max 1.114
_refine_diff_density_min -0.613
_refine_diff_density_rms 0.091
_refine_ls_abs_structure_details
;
 Flack x determined using 3859 quotients [(I+)-(I-)]/[(I+)+(I-)]
 (Parsons, Flack and Wagner, Acta Cryst. B69 (2013) 249-259).
;
_refine_ls_abs_structure_Flack -0.029(5)
_refine_ls_extinction_method none
_refine_ls_goodness_of_fit_ref 1.065
_refine_ls_hydrogen_treatment constr
_refine_ls_matrix_type full
_refine_ls_number_parameters 697
_refine_ls_number_reflns 9297
_refine_ls_number_restraints 356
_refine_ls_restrained_S_all 1.106
_refine_ls_R_factor_all 0.0367
_refine_ls_R_factor_gt 0.0345
_refine_ls_shift/su_max 0.001
_refine_ls_shift/su_mean 0.000
_refine_ls_structure_factor_coef Fsqd
_refine_ls_weighting_details 'w=1/[\s^2^(Fo^2^)+(0.0557P)^2^+7.3750P] where P=(Fo^2^+2Fc^2^)/3'
_refine_ls_weighting_scheme calc
_refine_ls_wR_factor_gt 0.0925
_refine_ls_wR_factor_ref 0.0939
_reflns_Friedel_coverage 0.905
_reflns_Friedel_fraction_full 0.985
_reflns_Friedel_fraction_max 0.985
_reflns_number_gt 8766
_reflns_number_total 9297
_reflns_threshold_expression 'I > 2\s(I)'
_cod_data_source_file d4dt02092h2.cif
_cod_data_source_block 2a
_cod_depositor_comments 'Adding full bibliography for 7717019--7717022.cif.'
_cod_original_formula_sum 'C52.45 H53.80 Au Cl F6 P3 S0.85'
_cod_database_code 7717020
_shelx_shelxl_version_number 2018/3
_shelx_space_group_comment
;
The symmetry employed for this shelxl refinement is uniquely defined
by the following loop, which should always be used as a source of
symmetry information in preference to the above space-group names.
They are only intended as comments.
;
_olex2_submission_special_instructions 'No special instructions were received'

loop_
_space_group_symop_operation_xyz
'x, y, z'
'-x, -y, z+1/2'
'-x+1/2, y+1/2, z+1/2'
'x+1/2, -y+1/2, z'

loop_
_atom_site_label
_atom_site_type_symbol
_atom_site_fract_x
_atom_site_fract_y
_atom_site_fract_z
_atom_site_U_iso_or_equiv
_atom_site_adp_type
_atom_site_occupancy
_atom_site_site_symmetry_order
_atom_site_calc_flag
_atom_site_refinement_flags_posn
_atom_site_refinement_flags_adp
_atom_site_refinement_flags_occupancy
_atom_site_disorder_assembly
_atom_site_disorder_group
Au1 Au -0.06661(2) -0.18011(2) -0.51741(4) 0.02801(10) Uani 1 1 d . . . . .
Cl1 Cl -0.2032(4) -0.4352(3) -0.0938(5) 0.089(2) Uani 0.5 1 d D . P D .
P1 P -0.16296(9) -0.25271(11) -0.53353(16) 0.0349(5) Uani 1 1 d . . . . .
P2 P -0.10964(10) -0.15051(12) -0.36718(15) 0.0337(4) Uani 1 1 d D . . . .
P3 P -0.28633(16) -0.21011(18) -1.0687(2) 0.0622(7) Uani 1 1 d . U . . .
F1 F -0.3370(7) -0.1672(6) -1.1290(9) 0.149(5) Uani 1 1 d . U . . .
F2 F -0.2816(5) -0.1456(5) -0.9982(7) 0.115(3) Uani 1 1 d . U . . .
F3 F -0.2366(4) -0.2529(5) -1.0065(9) 0.124(3) Uani 1 1 d . U . . .
F4 F -0.2915(7) -0.2754(6) -1.1402(7) 0.144(4) Uani 1 1 d . U . . .
F5 F -0.3417(5) -0.2463(7) -1.0114(15) 0.176(5) Uani 1 1 d . U . . .
F6 F -0.2275(8) -0.1816(10) -1.1240(10) 0.191(6) Uani 1 1 d . U . . .
C1 C -0.0255(4) -0.2061(4) -0.6473(6) 0.0311(17) Uani 1 1 d . . . . .
C2 C -0.0483(4) -0.2582(5) -0.7108(6) 0.0383(19) Uani 1 1 d . . . . .
H2 H -0.087955 -0.283251 -0.697885 0.046 Uiso 1 1 calc R U . . .
C3 C -0.0147(4) -0.2744(5) -0.7919(7) 0.043(2) Uani 1 1 d . . . . .
C4 C -0.0399(6) -0.3368(7) -0.8570(9) 0.078(4) Uani 1 1 d D U . . .
C8 C 0.0426(5) -0.2357(6) -0.8109(7) 0.053(3) Uani 1 1 d . . . . .
H8 H 0.066167 -0.246090 -0.866898 0.063 Uiso 1 1 calc R U . . .
C9 C 0.0656(5) -0.1826(5) -0.7498(8) 0.047(3) Uani 1 1 d . . . . .
H9 H 0.104260 -0.156228 -0.764617 0.056 Uiso 1 1 calc R U . . .
C10 C 0.0320(4) -0.1676(5) -0.6658(6) 0.0344(18) Uani 1 1 d . . . . .
C11 C 0.0536(4) -0.1169(5) -0.5928(7) 0.0355(18) Uani 1 1 d . . . . .
C12 C 0.1106(4) -0.0742(5) -0.5980(8) 0.048(2) Uani 1 1 d . . . . .
H12 H 0.137226 -0.075840 -0.652678 0.057 Uiso 1 1 calc R U . . .
C13 C 0.1278(3) -0.0292(4) -0.5220(11) 0.049(2) Uani 1 1 d . . . . .
H13 H 0.166363 -0.000470 -0.525835 0.059 Uiso 1 1 calc R U . . .
C14 C 0.0903(4) -0.0256(5) -0.4419(8) 0.044(2) Uani 1 1 d . U . . .
C15 C 0.1114(5) 0.0222(6) -0.3564(8) 0.061(3) Uani 1 1 d D U . . .
C19 C 0.0344(4) -0.0687(5) -0.4375(6) 0.0371(19) Uani 1 1 d . . . . .
H19 H 0.008196 -0.067956 -0.382295 0.044 Uiso 1 1 calc R U . . .
C20 C 0.0165(3) -0.1131(3) -0.5137(9) 0.0331(15) Uani 1 1 d . . . . .
C21 C -0.1477(4) -0.3502(5) -0.5410(5) 0.036(2) Uani 1 1 d . . . . .
C22 C -0.1950(4) -0.4014(5) -0.5633(7) 0.046(2) Uani 1 1 d . . . . .
H22 H -0.238106 -0.385268 -0.576495 0.056 Uiso 1 1 calc R U . . .
C23 C -0.1810(5) -0.4751(5) -0.5667(9) 0.059(3) Uani 1 1 d . . . . .
H23 H -0.213474 -0.509305 -0.585614 0.071 Uiso 1 1 calc R U . . .
C24 C -0.1204(5) -0.4991(6) -0.5428(10) 0.074(4) Uani 1 1 d . . . . .
H24 H -0.110787 -0.550164 -0.543402 0.089 Uiso 1 1 calc R U . . .
C25 C -0.0729(4) -0.4492(6) -0.518(2) 0.082(4) Uani 1 1 d . . . . .
H25 H -0.031042 -0.466435 -0.499427 0.098 Uiso 1 1 calc R U . . .
C26 C -0.0851(4) -0.3746(5) -0.5184(12) 0.056(2) Uani 1 1 d . . . . .
H26 H -0.051557 -0.340522 -0.503784 0.067 Uiso 1 1 calc R U . . .
C27 C -0.2156(5) -0.2213(6) -0.6283(8) 0.044(3) Uani 1 1 d . . . . .
C28 C -0.2390(5) -0.1485(5) -0.6256(7) 0.049(2) Uani 1 1 d . . . . .
H28 H -0.227372 -0.117697 -0.574273 0.059 Uiso 1 1 calc R U . . .
C29 C -0.2774(6) -0.1218(6) -0.6945(8) 0.059(3) Uani 1 1 d . . . . .
H29 H -0.293458 -0.072951 -0.690026 0.071 Uiso 1 1 calc R U . . .
C30 C -0.2938(5) -0.1640(7) -0.7710(9) 0.064(3) Uani 1 1 d . . . . .
H30 H -0.320393 -0.144178 -0.819560 0.077 Uiso 1 1 calc R U . . .
C31 C -0.2715(5) -0.2350(7) -0.7768(8) 0.061(3) Uani 1 1 d . . . . .
H31 H -0.283423 -0.264757 -0.829066 0.073 Uiso 1 1 calc R U . . .
C32 C -0.2314(5) -0.2638(6) -0.7061(8) 0.055(3) Uani 1 1 d . . . . .
H32 H -0.215040 -0.312415 -0.711453 0.065 Uiso 1 1 calc R U . . .
C33 C -0.0555(4) -0.1536(6) -0.2670(7) 0.044(2) Uani 1 1 d . . . . .
C34 C -0.0587(6) -0.1027(8) -0.1941(9) 0.066(3) Uani 1 1 d . . . . .
H34 H -0.088330 -0.062719 -0.196939 0.079 Uiso 1 1 calc R U . . .
C35 C -0.0181(6) -0.1113(9) -0.1178(9) 0.083(4) Uani 1 1 d . . . . .
H35 H -0.021408 -0.077942 -0.066474 0.099 Uiso 1 1 calc R U . . .
C36 C 0.0262(7) -0.1660(9) -0.1142(10) 0.082(4) Uani 1 1 d . . . . .
H36 H 0.054864 -0.169454 -0.061812 0.099 Uiso 1 1 calc R U . . .
C37 C 0.0305(6) -0.2170(9) -0.1856(9) 0.070(4) Uani 1 1 d . . . . .
H37 H 0.060415 -0.256700 -0.181668 0.084 Uiso 1 1 calc R U . . .
C38 C -0.0094(5) -0.2092(7) -0.2627(8) 0.061(3) Uani 1 1 d . . . . .
H38 H -0.005361 -0.242419 -0.314002 0.073 Uiso 1 1 calc R U . . .
C39 C -0.1528(4) -0.0646(5) -0.3686(7) 0.041(2) Uani 1 1 d . . . . .
C40 C -0.1365(5) -0.0141(5) -0.4377(8) 0.052(2) Uani 1 1 d . . . . .
H40 H -0.103094 -0.024232 -0.482216 0.062 Uiso 1 1 calc R U . . .
C41 C -0.1718(5) 0.0545(6) -0.4399(10) 0.068(3) Uani 1 1 d . . . . .
H41 H -0.160510 0.090577 -0.485444 0.082 Uiso 1 1 calc R U . . .
C42 C -0.2201(6) 0.0682(7) -0.3793(11) 0.070(3) Uani 1 1 d . . . . .
H42 H -0.243790 0.112854 -0.384162 0.084 Uiso 1 1 calc R U . . .
C43 C -0.2352(6) 0.0205(7) -0.3128(10) 0.072(4) Uani 1 1 d . . . . .
H43 H -0.268830 0.031976 -0.269125 0.086 Uiso 1 1 calc R U . . .
C44 C -0.2015(5) -0.0488(7) -0.3054(8) 0.058(3) Uani 1 1 d . . . . .
H44 H -0.212803 -0.083003 -0.257553 0.070 Uiso 1 1 calc R U . . .
C54 C -0.1747(9) -0.3868(10) -0.1881(12) 0.073(7) Uani 0.5 1 d D U P . .
H54A H -0.138027 -0.355512 -0.166815 0.087 Uiso 0.25 1 calc R U P A 1
H54B H -0.209740 -0.353763 -0.210592 0.087 Uiso 0.25 1 calc R U P A 1
H54E H -0.208466 -0.389519 -0.237773 0.087 Uiso 0.1 1 calc R U P B 3
H54F H -0.171925 -0.334665 -0.168452 0.087 Uiso 0.1 1 calc R U P B 3
H54D H -0.206434 -0.347777 -0.204191 0.087 Uiso 0.15 1 calc R U P C 2
H54C H -0.171155 -0.420136 -0.242956 0.087 Uiso 0.15 1 calc R U P C 2
Cl2A Cl -0.1476(7) -0.4414(7) -0.2844(8) 0.077(4) Uani 0.25 1 d D U P D 1
S1 S -0.27220(14) -0.30902(16) -0.4118(2) 0.0477(7) Uani 0.85 1 d . . P E 1
C5A C -0.1000(13) -0.3024(15) -0.9098(19) 0.082(6) Uani 0.5 1 d D U P F 1
H5AA H -0.131101 -0.341377 -0.925794 0.124 Uiso 0.5 1 calc R U P F 1
H5AB H -0.085127 -0.278222 -0.967573 0.124 Uiso 0.5 1 calc R U P F 1
H5AC H -0.121257 -0.266290 -0.868820 0.124 Uiso 0.5 1 calc R U P F 1
C6A C -0.0739(15) -0.3998(13) -0.8031(19) 0.095(7) Uani 0.5 1 d D U P F 1
H6AA H -0.087581 -0.437860 -0.847723 0.143 Uiso 0.5 1 calc R U P F 1
H6AB H -0.112172 -0.380471 -0.770019 0.143 Uiso 0.5 1 calc R U P F 1
H6AC H -0.043472 -0.420972 -0.757275 0.143 Uiso 0.5 1 calc R U P F 1
C7A C 0.0135(17) -0.369(2) -0.918(3) 0.103(9) Uani 0.5 1 d D U P F 1
H7AA H 0.039302 -0.404048 -0.881463 0.154 Uiso 0.5 1 calc R U P F 1
H7AB H 0.041756 -0.329580 -0.941363 0.154 Uiso 0.5 1 calc R U P F 1
H7AC H -0.006254 -0.394613 -0.972195 0.154 Uiso 0.5 1 calc R U P F 1
C16A C 0.0667(10) 0.0113(13) -0.2671(14) 0.072(5) Uani 0.6 1 d D U P G 1
H16A H 0.072383 -0.038659 -0.242504 0.108 Uiso 0.6 1 calc R U P G 1
H16B H 0.020967 0.018688 -0.284799 0.108 Uiso 0.6 1 calc R U P G 1
H16C H 0.078885 0.046975 -0.218518 0.108 Uiso 0.6 1 calc R U P G 1
C17A C 0.1160(13) 0.1046(9) -0.3788(18) 0.081(6) Uani 0.6 1 d D U P G 1
H17A H 0.072281 0.124039 -0.391114 0.122 Uiso 0.6 1 calc R U P G 1
H17B H 0.143489 0.111857 -0.434486 0.122 Uiso 0.6 1 calc R U P G 1
H17C H 0.135203 0.130519 -0.324960 0.122 Uiso 0.6 1 calc R U P G 1
C18A C 0.1778(10) -0.0053(14) -0.3169(19) 0.089(6) Uani 0.6 1 d D U P G 1
H18A H 0.187441 0.020330 -0.257772 0.133 Uiso 0.6 1 calc R U P G 1
H18B H 0.212344 0.004775 -0.362745 0.133 Uiso 0.6 1 calc R U P G 1
H18C H 0.175350 -0.058310 -0.305163 0.133 Uiso 0.6 1 calc R U P G 1
C45A C -0.1693(5) -0.2242(6) -0.3420(10) 0.035(3) Uani 0.85 1 d . U P E 1
H45A H -0.146110 -0.270715 -0.328525 0.042 Uiso 0.85 1 calc R U P E 1
H45B H -0.195593 -0.210963 -0.286046 0.042 Uiso 0.85 1 calc R U P E 1
C46A C -0.2129(5) -0.2338(6) -0.4258(8) 0.041(2) Uani 0.85 1 d . U P E 1
H46A H -0.237456 -0.186986 -0.435865 0.049 Uiso 0.85 1 calc R U P E 1
C47 C -0.3401(6) -0.2588(8) -0.3576(10) 0.065(3) Uani 0.85 1 d D U P E 1
H47A H -0.376500 -0.293327 -0.345860 0.078 Uiso 0.85 1 calc R U P E 1
H47B H -0.325791 -0.239012 -0.295963 0.078 Uiso 0.85 1 calc R U P E 1
C48 C -0.3643(5) -0.1962(7) -0.4181(10) 0.060(3) Uani 0.85 1 d D U P E 1
C49 C -0.3575(7) -0.1225(8) -0.3896(13) 0.087(4) Uani 0.85 1 d D U P E 1
H49 H -0.340127 -0.110775 -0.329349 0.104 Uiso 0.85 1 calc R U P E 1
C50 C -0.3762(9) -0.0687(9) -0.4495(14) 0.107(5) Uani 0.85 1 d D U P E 1
H50 H -0.370176 -0.019097 -0.430394 0.128 Uiso 0.85 1 calc R U P E 1
C51 C -0.4035(7) -0.0819(9) -0.5372(15) 0.097(5) Uani 0.85 1 d D U P E 1
H51 H -0.416346 -0.042672 -0.577372 0.116 Uiso 0.85 1 calc R U P E 1
C52 C -0.4112(7) -0.1525(8) -0.5630(13) 0.083(4) Uani 0.85 1 d D U P E 1
H52 H -0.430039 -0.163798 -0.622332 0.100 Uiso 0.85 1 calc R U P E 1
C53 C -0.3918(5) -0.2087(7) -0.5039(11) 0.066(3) Uani 0.85 1 d D U P E 1
H53 H -0.397874 -0.258038 -0.523998 0.080 Uiso 0.85 1 calc R U P E 1
Cl2B Cl -0.0993(7) -0.3469(13) -0.1672(15) 0.071(6) Uani 0.15 1 d D U P D 2
C5B C -0.1122(10) -0.3543(19) -0.859(3) 0.088(7) Uani 0.5 1 d D U P F 2
H5BA H -0.122390 -0.381808 -0.916939 0.133 Uiso 0.5 1 calc R U P F 2
H5BB H -0.137255 -0.308362 -0.858739 0.133 Uiso 0.5 1 calc R U P F 2
H5BC H -0.123816 -0.383859 -0.804243 0.133 Uiso 0.5 1 calc R U P F 2
C6B C -0.0118(16) -0.4105(12) -0.809(2) 0.106(8) Uani 0.5 1 d D U P F 2
H6BA H 0.024113 -0.397726 -0.766126 0.158 Uiso 0.5 1 calc R U P F 2
H6BB H 0.004075 -0.443994 -0.857538 0.158 Uiso 0.5 1 calc R U P F 2
H6BC H -0.046599 -0.434560 -0.772661 0.158 Uiso 0.5 1 calc R U P F 2
C7B C -0.0025(18) -0.3383(19) -0.9516(16) 0.091(9) Uani 0.5 1 d D U P F 2
H7BA H -0.001590 -0.388643 -0.976053 0.136 Uiso 0.5 1 calc R U P F 2
H7BB H 0.042207 -0.320975 -0.941648 0.136 Uiso 0.5 1 calc R U P F 2
H7BC H -0.024475 -0.306160 -0.997031 0.136 Uiso 0.5 1 calc R U P F 2
C16B C 0.0493(12) 0.0655(16) -0.331(3) 0.069(6) Uani 0.4 1 d D U P G 2
H16D H 0.015608 0.031371 -0.309050 0.103 Uiso 0.4 1 calc R U P G 2
H16E H 0.033461 0.091603 -0.387061 0.103 Uiso 0.4 1 calc R U P G 2
H16F H 0.059203 0.101040 -0.281317 0.103 Uiso 0.4 1 calc R U P G 2
C17B C 0.1604(15) 0.0818(16) -0.393(2) 0.071(7) Uani 0.4 1 d D U P G 2
H17D H 0.139282 0.111929 -0.440982 0.107 Uiso 0.4 1 calc R U P G 2
H17E H 0.198865 0.057664 -0.419503 0.107 Uiso 0.4 1 calc R U P G 2
H17F H 0.173821 0.113187 -0.339897 0.107 Uiso 0.4 1 calc R U P G 2
C18B C 0.1330(16) -0.0302(16) -0.2799(19) 0.072(6) Uani 0.4 1 d D U P G 2
H18D H 0.122535 -0.009224 -0.218102 0.108 Uiso 0.4 1 calc R U P G 2
H18E H 0.180195 -0.038058 -0.284465 0.108 Uiso 0.4 1 calc R U P G 2
H18F H 0.110370 -0.077248 -0.287385 0.108 Uiso 0.4 1 calc R U P G 2
C45B C -0.184(2) -0.202(4) -0.354(7) 0.034(11) Uani 0.15 1 d D U P E 2
H45C H -0.202843 -0.206974 -0.292804 0.041 Uiso 0.15 1 calc R U P E 2
C46B C -0.2129(5) -0.2338(6) -0.4258(8) 0.041(2) Uani 0.15 1 d . . P E 2
H46B H -0.257746 -0.246583 -0.423309 0.049 Uiso 0.15 1 calc R U P E 2
Cl2C Cl -0.1040(13) -0.4080(16) -0.238(2) 0.063(6) Uani 0.1 1 d D U P D 3

loop_
_atom_site_aniso_label
_atom_site_aniso_U_11
_atom_site_aniso_U_22
_atom_site_aniso_U_33
_atom_site_aniso_U_23
_atom_site_aniso_U_13
_atom_site_aniso_U_12
Au1 0.02555(15) 0.02839(15) 0.03008(16) -0.0014(2) 0.00205(19) -0.00361(9)
Cl1 0.158(7) 0.049(3) 0.062(4) 0.008(3) 0.035(4) 0.003(4)
P1 0.0287(8) 0.0392(9) 0.0368(14) -0.0059(9) 0.0056(9) -0.0114(7)
P2 0.0326(9) 0.0382(11) 0.0305(11) -0.0060(9) 0.0054(8) -0.0064(8)
P3 0.0769(19) 0.0623(17) 0.0474(16) 0.0005(14) -0.0023(14) 0.0086(15)
F1 0.216(12) 0.106(7) 0.125(9) -0.027(6) -0.088(8) 0.062(7)
F2 0.182(9) 0.073(5) 0.089(7) -0.014(5) -0.042(6) 0.016(5)
F3 0.129(6) 0.133(7) 0.110(7) 0.000(8) -0.028(7) 0.059(5)
F4 0.227(12) 0.109(7) 0.095(7) -0.043(6) -0.047(7) 0.055(8)
F5 0.115(6) 0.235(12) 0.179(11) -0.026(14) 0.020(11) -0.072(7)
F6 0.185(12) 0.270(16) 0.119(10) 0.046(9) 0.049(9) -0.060(11)
C1 0.034(4) 0.029(4) 0.030(4) 0.001(3) 0.008(3) 0.003(3)
C2 0.034(4) 0.044(5) 0.038(5) 0.002(4) -0.001(4) -0.003(4)
C3 0.050(5) 0.040(5) 0.039(5) -0.009(4) 0.002(4) 0.000(4)
C4 0.096(8) 0.078(7) 0.062(7) -0.040(6) 0.015(7) -0.013(7)
C8 0.051(6) 0.072(7) 0.034(5) -0.007(5) 0.012(5) 0.004(5)
C9 0.042(6) 0.052(6) 0.046(6) -0.003(4) 0.015(4) -0.003(4)
C10 0.027(4) 0.037(4) 0.038(5) 0.002(4) 0.002(3) 0.002(3)
C11 0.031(4) 0.033(4) 0.042(5) 0.005(4) -0.002(4) 0.000(3)
C12 0.038(5) 0.048(6) 0.057(6) 0.002(5) 0.003(4) -0.008(4)
C13 0.027(3) 0.043(4) 0.076(6) 0.002(7) 0.010(7) -0.010(3)
C14 0.032(4) 0.039(5) 0.062(6) -0.010(4) -0.004(4) -0.005(4)
C15 0.052(5) 0.057(6) 0.075(7) -0.027(5) 0.000(5) -0.019(4)
C19 0.032(4) 0.039(5) 0.040(5) -0.007(4) 0.003(3) -0.005(3)
C20 0.026(3) 0.028(3) 0.045(4) -0.002(5) 0.004(5) -0.003(2)
C21 0.040(4) 0.036(4) 0.033(6) -0.002(3) 0.001(3) -0.008(3)
C22 0.036(4) 0.040(5) 0.064(6) -0.001(4) -0.005(4) -0.007(4)
C23 0.055(6) 0.041(5) 0.081(8) -0.001(5) -0.006(5) -0.015(4)
C24 0.069(6) 0.037(5) 0.117(14) 0.018(6) -0.007(7) -0.002(4)
C25 0.050(5) 0.057(6) 0.138(12) 0.045(12) -0.010(9) 0.001(4)
C26 0.046(4) 0.042(4) 0.079(7) 0.009(8) -0.020(8) -0.004(3)
C27 0.027(4) 0.053(6) 0.050(6) -0.010(5) -0.003(4) -0.008(4)
C28 0.060(6) 0.042(5) 0.047(6) -0.001(4) 0.002(5) -0.002(4)
C29 0.070(7) 0.055(6) 0.053(7) 0.003(5) 0.003(5) 0.014(5)
C30 0.045(6) 0.086(8) 0.060(7) 0.025(6) -0.004(5) 0.001(6)
C31 0.059(6) 0.085(8) 0.039(6) 0.001(6) -0.009(5) 0.001(6)
C32 0.058(6) 0.051(6) 0.054(6) -0.006(5) 0.001(5) 0.003(5)
C33 0.038(4) 0.052(5) 0.041(5) 0.000(5) 0.001(4) -0.008(4)
C34 0.064(7) 0.083(9) 0.051(7) -0.023(7) -0.016(5) 0.013(6)
C35 0.079(8) 0.127(12) 0.042(6) -0.027(7) -0.017(6) 0.018(8)
C36 0.076(9) 0.119(12) 0.053(8) 0.006(8) -0.014(7) 0.003(8)
C37 0.054(7) 0.099(10) 0.058(8) 0.009(7) -0.007(6) 0.009(7)
C38 0.057(6) 0.075(7) 0.051(6) -0.010(6) -0.005(5) 0.014(6)
C39 0.029(4) 0.050(5) 0.044(5) -0.014(4) -0.008(4) -0.005(4)
C40 0.045(5) 0.040(5) 0.070(7) -0.004(5) 0.007(5) -0.005(4)
C41 0.053(6) 0.046(6) 0.105(10) -0.003(6) 0.000(6) 0.009(5)
C42 0.070(7) 0.047(6) 0.094(10) -0.020(7) -0.017(7) 0.016(6)
C43 0.054(6) 0.075(8) 0.087(10) -0.046(8) 0.001(6) 0.017(6)
C44 0.046(5) 0.072(7) 0.056(6) -0.023(6) 0.000(5) 0.006(5)
C54 0.078(13) 0.062(13) 0.078(15) 0.049(12) 0.022(12) 0.018(11)
Cl2A 0.098(9) 0.079(8) 0.054(7) 0.041(6) 0.041(6) 0.032(7)
S1 0.0395(14) 0.0503(15) 0.0533(17) 0.0005(13) 0.0096(12) -0.0180(11)
C5A 0.076(11) 0.099(11) 0.073(11) -0.048(10) -0.015(9) -0.006(10)
C6A 0.112(15) 0.074(13) 0.099(15) -0.051(12) 0.025(14) -0.040(13)
C7A 0.116(18) 0.094(19) 0.097(19) -0.040(15) 0.024(16) 0.004(15)
C16A 0.078(11) 0.074(11) 0.065(11) -0.029(10) -0.003(9) -0.017(9)
C17A 0.094(13) 0.058(10) 0.091(12) -0.031(10) 0.004(11) -0.018(10)
C18A 0.081(12) 0.096(14) 0.089(14) -0.035(12) -0.031(11) 0.014(11)
C45A 0.036(5) 0.037(6) 0.032(6) 0.004(5) 0.001(5) -0.001(5)
C46A 0.038(5) 0.039(5) 0.047(6) 0.008(4) 0.004(4) -0.002(4)
C47 0.044(6) 0.089(8) 0.062(8) -0.017(6) 0.022(6) -0.015(6)
C48 0.033(5) 0.068(6) 0.080(8) -0.026(6) 0.013(5) -0.009(5)
C49 0.053(7) 0.086(8) 0.122(12) -0.061(8) -0.010(7) 0.013(6)
C50 0.078(10) 0.068(8) 0.174(15) -0.047(9) 0.000(9) 0.012(7)
C51 0.049(7) 0.084(7) 0.157(14) 0.001(10) 0.010(8) 0.006(6)
C52 0.044(6) 0.090(8) 0.115(11) 0.001(7) 0.002(7) -0.011(7)
C53 0.039(5) 0.065(6) 0.094(9) -0.020(7) -0.007(6) -0.021(5)
Cl2B 0.043(8) 0.088(12) 0.082(13) 0.046(11) -0.044(9) -0.030(9)
C5B 0.079(13) 0.094(14) 0.092(15) -0.049(13) 0.009(12) -0.033(12)
C6B 0.146(18) 0.056(13) 0.115(17) -0.040(13) 0.003(17) -0.013(14)
C7B 0.112(18) 0.096(19) 0.065(16) -0.043(14) 0.016(14) -0.016(15)
C16B 0.067(12) 0.060(13) 0.078(14) -0.051(12) 0.005(12) -0.010(11)
C17B 0.074(14) 0.062(14) 0.078(15) -0.031(13) -0.007(14) -0.033(13)
C18B 0.078(13) 0.084(14) 0.054(13) -0.023(12) -0.018(12) -0.006(13)
C45B 0.042(19) 0.03(2) 0.027(18) 0.004(19) -0.004(18) 0.007(18)
C46B 0.038(5) 0.039(5) 0.047(6) 0.008(4) 0.004(4) -0.002(4)
Cl2C 0.057(12) 0.052(11) 0.079(13) 0.037(11) 0.041(11) 0.022(10)

loop_
_atom_type_symbol
_atom_type_description
_atom_type_scat_dispersion_real
_atom_type_scat_dispersion_imag
_atom_type_scat_source
C C 0.0181 0.0091 'International Tables Vol C Tables 4.2.6.8 and 6.1.1.4'
H H 0.0000 0.0000 'International Tables Vol C Tables 4.2.6.8 and 6.1.1.4'
Au Au -4.4197 7.2980 'International Tables Vol C Tables 4.2.6.8 and 6.1.1.4'
Cl Cl 0.3639 0.7018 'International Tables Vol C Tables 4.2.6.8 and 6.1.1.4'
F F 0.0727 0.0534 'International Tables Vol C Tables 4.2.6.8 and 6.1.1.4'
P P 0.2955 0.4335 'International Tables Vol C Tables 4.2.6.8 and 6.1.1.4'
S S 0.3331 0.5567 'International Tables Vol C Tables 4.2.6.8 and 6.1.1.4'

loop_
_geom_angle_atom_site_label_1
_geom_angle_atom_site_label_2
_geom_angle_atom_site_label_3
_geom_angle
_geom_angle_site_symmetry_1
_geom_angle_site_symmetry_3
_geom_angle_publ_flag
P2 Au1 P1 84.47(7) . . ?
C1 Au1 P1 97.1(2) . . ?
C1 Au1 P2 178.0(2) . . ?
C1 Au1 C20 80.0(4) . . ?
C20 Au1 P1 175.6(3) . . ?
C20 Au1 P2 98.5(3) . . ?
C21 P1 Au1 113.9(3) . . ?
C21 P1 C27 111.6(4) . . ?
C21 P1 C46A 108.9(4) . . ?
C21 P1 C46B 108.9(4) . . ?
C27 P1 Au1 112.9(3) . . ?
C27 P1 C46A 102.8(4) . . ?
C27 P1 C46B 102.8(4) . . ?
C46A P1 Au1 105.8(3) . . ?
C46B P1 Au1 105.8(3) . . ?
C33 P2 Au1 118.2(3) . . ?
C33 P2 C45A 103.4(5) . . ?
C39 P2 Au1 111.8(3) . . ?
C39 P2 C33 109.8(4) . . ?
C39 P2 C45A 107.9(5) . . ?
C39 P2 C45B 92(2) . . ?
C45A P2 Au1 104.8(5) . . ?
C45B P2 Au1 107(3) . . ?
C45B P2 C33 115(3) . . ?
F1 P3 F3 178.8(8) . . ?
F1 P3 F4 88.8(6) . . ?
F2 P3 F1 91.0(5) . . ?
F2 P3 F3 88.4(6) . . ?
F2 P3 F4 179.7(7) . . ?
F3 P3 F4 91.8(6) . . ?
F5 P3 F1 90.7(9) . . ?
F5 P3 F2 91.6(8) . . ?
F5 P3 F3 88.3(8) . . ?
F5 P3 F4 88.2(8) . . ?
F6 P3 F1 94.2(9) . . ?
F6 P3 F2 91.5(8) . . ?
F6 P3 F3 86.8(8) . . ?
F6 P3 F4 88.7(9) . . ?
F6 P3 F5 174.1(10) . . ?
C2 C1 Au1 126.4(6) . . ?
C2 C1 C10 120.3(8) . . ?
C10 C1 Au1 113.2(6) . . ?
C1 C2 H2 119.3 . . ?
C3 C2 C1 121.4(8) . . ?
C3 C2 H2 119.3 . . ?
C2 C3 C4 119.2(9) . . ?
C2 C3 C8 118.4(9) . . ?
C8 C3 C4 122.3(9) . . ?
C3 C4 C5A 104.7(12) . . ?
C3 C4 C6B 103.6(13) . . ?
C6A C4 C3 113.5(13) . . ?
C6A C4 C5A 100.2(15) . . ?
C7A C4 C3 112.7(18) . . ?
C7A C4 C5A 116(2) . . ?
C7A C4 C6A 108.8(16) . . ?
C5B C4 C3 119.5(14) . . ?
C5B C4 C6B 100.7(15) . . ?
C5B C4 C7B 117(2) . . ?
C7B C4 C3 111.3(16) . . ?
C7B C4 C6B 100.3(15) . . ?
C3 C8 H8 119.3 . . ?
C9 C8 C3 121.3(9) . . ?
C9 C8 H8 119.3 . . ?
C8 C9 H9 120.0 . . ?
C8 C9 C10 120.0(9) . . ?
C10 C9 H9 120.0 . . ?
C1 C10 C9 118.5(8) . . ?
C1 C10 C11 116.2(8) . . ?
C9 C10 C11 125.3(8) . . ?
C12 C11 C10 124.5(9) . . ?
C20 C11 C10 116.7(7) . . ?
C20 C11 C12 118.8(9) . . ?
C11 C12 H12 120.2 . . ?
C13 C12 C11 119.5(9) . . ?
C13 C12 H12 120.2 . . ?
C12 C13 H13 119.2 . . ?
C14 C13 C12 121.7(7) . . ?
C14 C13 H13 119.2 . . ?
C13 C14 C15 121.2(8) . . ?
C13 C14 C19 118.2(8) . . ?
C19 C14 C15 120.6(9) . . ?
C14 C15 C16A 113.3(10) . . ?
C14 C15 C18A 110.2(11) . . ?
C14 C15 C17B 108.1(13) . . ?
C17A C15 C14 113.7(12) . . ?
C17A C15 C16A 108.9(15) . . ?
C17A C15 C18A 109.6(16) . . ?
C18A C15 C16A 100.3(16) . . ?
C16B C15 C14 103.7(13) . . ?
C16B C15 C17B 104.6(19) . . ?
C18B C15 C14 106.9(13) . . ?
C18B C15 C16B 113(2) . . ?
C18B C15 C17B 119.0(19) . . ?
C14 C19 H19 119.8 . . ?
C14 C19 C20 120.5(8) . . ?
C20 C19 H19 119.8 . . ?
C11 C20 Au1 113.9(7) . . ?
C11 C20 C19 121.4(7) . . ?
C19 C20 Au1 124.7(7) . . ?
C22 C21 P1 123.6(7) . . ?
C22 C21 C26 119.0(8) . . ?
C26 C21 P1 117.3(6) . . ?
C21 C22 H22 119.4 . . ?
C23 C22 C21 121.3(9) . . ?
C23 C22 H22 119.4 . . ?
C22 C23 H23 120.1 . . ?
C24 C23 C22 119.7(9) . . ?
C24 C23 H23 120.1 . . ?
C23 C24 H24 120.0 . . ?
C23 C24 C25 120.0(9) . . ?
C25 C24 H24 120.0 . . ?
C24 C25 H25 119.4 . . ?
C24 C25 C26 121.1(10) . . ?
C26 C25 H25 119.4 . . ?
C21 C26 H26 120.6 . . ?
C25 C26 C21 118.8(9) . . ?
C25 C26 H26 120.6 . . ?
C28 C27 P1 118.5(8) . . ?
C32 C27 P1 123.7(9) . . ?
C32 C27 C28 117.7(10) . . ?
C27 C28 H28 119.4 . . ?
C29 C28 C27 121.3(10) . . ?
C29 C28 H28 119.4 . . ?
C28 C29 H29 119.5 . . ?
C28 C29 C30 121.1(10) . . ?
C30 C29 H29 119.5 . . ?
C29 C30 H30 120.2 . . ?
C29 C30 C31 119.5(11) . . ?
C31 C30 H30 120.2 . . ?
C30 C31 H31 119.9 . . ?
C30 C31 C32 120.3(11) . . ?
C32 C31 H31 119.9 . . ?
C27 C32 C31 120.1(11) . . ?
C27 C32 H32 120.0 . . ?
C31 C32 H32 120.0 . . ?
C34 C33 P2 122.5(8) . . ?
C38 C33 P2 118.5(8) . . ?
C38 C33 C34 119.0(10) . . ?
C33 C34 H34 120.5 . . ?
C35 C34 C33 119.0(12) . . ?
C35 C34 H34 120.5 . . ?
C34 C35 H35 119.3 . . ?
C36 C35 C34 121.3(13) . . ?
C36 C35 H35 119.3 . . ?
C35 C36 H36 119.6 . . ?
C35 C36 C37 120.8(12) . . ?
C37 C36 H36 119.6 . . ?
C36 C37 H37 120.7 . . ?
C38 C37 C36 118.6(13) . . ?
C38 C37 H37 120.7 . . ?
C33 C38 H38 119.5 . . ?
C37 C38 C33 121.1(12) . . ?
C37 C38 H38 119.5 . . ?
C40 C39 P2 117.8(7) . . ?
C44 C39 P2 122.2(9) . . ?
C44 C39 C40 119.9(10) . . ?
C39 C40 H40 121.0 . . ?
C39 C40 C41 117.9(10) . . ?
C41 C40 H40 121.0 . . ?
C40 C41 H41 119.3 . . ?
C42 C41 C40 121.3(12) . . ?
C42 C41 H41 119.3 . . ?
C41 C42 H42 119.6 . . ?
C43 C42 C41 120.9(11) . . ?
C43 C42 H42 119.6 . . ?
C42 C43 H43 119.6 . . ?
C42 C43 C44 120.9(11) . . ?
C44 C43 H43 119.6 . . ?
C39 C44 C43 119.0(12) . . ?
C39 C44 H44 120.5 . . ?
C43 C44 H44 120.5 . . ?
Cl1 C54 H54A 108.5 . . ?
Cl1 C54 H54B 108.5 . . ?
Cl1 C54 H54E 107.1 . . ?
Cl1 C54 H54F 107.1 . . ?
Cl1 C54 H54D 109.0 . . ?
Cl1 C54 H54C 109.0 . . ?
Cl1 C54 Cl2A 115.0(11) . . ?
Cl1 C54 Cl2B 112.8(12) . . ?
H54A C54 H54B 107.5 . . ?
H54E C54 H54F 106.8 . . ?
H54D C54 H54C 107.8 . . ?
Cl2A C54 H54A 108.5 . . ?
Cl2A C54 H54B 108.5 . . ?
Cl2B C54 H54D 109.0 . . ?
Cl2B C54 H54C 109.0 . . ?
Cl2C C54 Cl1 121.1(15) . . ?
Cl2C C54 H54E 107.1 . . ?
Cl2C C54 H54F 107.1 . . ?
C47 S1 C46A 100.2(6) . . ?
C4 C5A H5AA 109.5 . . ?
C4 C5A H5AB 109.5 . . ?
C4 C5A H5AC 109.5 . . ?
H5AA C5A H5AB 109.5 . . ?
H5AA C5A H5AC 109.5 . . ?
H5AB C5A H5AC 109.5 . . ?
C4 C6A H6AA 109.5 . . ?
C4 C6A H6AB 109.5 . . ?
C4 C6A H6AC 109.5 . . ?
H6AA C6A H6AB 109.5 . . ?
H6AA C6A H6AC 109.5 . . ?
H6AB C6A H6AC 109.5 . . ?
C4 C7A H7AA 109.5 . . ?
C4 C7A H7AB 109.5 . . ?
C4 C7A H7AC 109.5 . . ?
H7AA C7A H7AB 109.5 . . ?
H7AA C7A H7AC 109.5 . . ?
H7AB C7A H7AC 109.5 . . ?
C15 C16A H16A 109.5 . . ?
C15 C16A H16B 109.5 . . ?
C15 C16A H16C 109.5 . . ?
H16A C16A H16B 109.5 . . ?
H16A C16A H16C 109.5 . . ?
H16B C16A H16C 109.5 . . ?
C15 C17A H17A 109.5 . . ?
C15 C17A H17B 109.5 . . ?
C15 C17A H17C 109.5 . . ?
H17A C17A H17B 109.5 . . ?
H17A C17A H17C 109.5 . . ?
H17B C17A H17C 109.5 . . ?
C15 C18A H18A 109.5 . . ?
C15 C18A H18B 109.5 . . ?
C15 C18A H18C 109.5 . . ?
H18A C18A H18B 109.5 . . ?
H18A C18A H18C 109.5 . . ?
H18B C18A H18C 109.5 . . ?
P2 C45A H45A 109.9 . . ?
P2 C45A H45B 109.9 . . ?
H45A C45A H45B 108.3 . . ?
C46A C45A P2 109.1(8) . . ?
C46A C45A H45A 109.9 . . ?
C46A C45A H45B 109.9 . . ?
P1 C46A H46A 108.4 . . ?
S1 C46A P1 108.2(6) . . ?
S1 C46A H46A 108.4 . . ?
C45A C46A P1 110.1(7) . . ?
C45A C46A S1 113.3(8) . . ?
C45A C46A H46A 108.4 . . ?
S1 C47 H47A 109.0 . . ?
S1 C47 H47B 109.0 . . ?
H47A C47 H47B 107.8 . . ?
C48 C47 S1 112.7(9) . . ?
C48 C47 H47A 109.0 . . ?
C48 C47 H47B 109.0 . . ?
C49 C48 C47 121.5(13) . . ?
C53 C48 C47 121.3(11) . . ?
C53 C48 C49 117.2(14) . . ?
C48 C49 H49 120.6 . . ?
C50 C49 C48 118.7(15) . . ?
C50 C49 H49 120.6 . . ?
C49 C50 H50 118.2 . . ?
C49 C50 C51 123.7(16) . . ?
C51 C50 H50 118.2 . . ?
C50 C51 H51 121.4 . . ?
C52 C51 C50 117.1(17) . . ?
C52 C51 H51 121.4 . . ?
C51 C52 H52 119.7 . . ?
C51 C52 C53 120.6(17) . . ?
C53 C52 H52 119.7 . . ?
C48 C53 C52 122.6(13) . . ?
C48 C53 H53 118.7 . . ?
C52 C53 H53 118.7 . . ?
C4 C5B H5BA 109.5 . . ?
C4 C5B H5BB 109.5 . . ?
C4 C5B H5BC 109.5 . . ?
H5BA C5B H5BB 109.5 . . ?
H5BA C5B H5BC 109.5 . . ?
H5BB C5B H5BC 109.5 . . ?
C4 C6B H6BA 109.5 . . ?
C4 C6B H6BB 109.5 . . ?
C4 C6B H6BC 109.5 . . ?
H6BA C6B H6BB 109.5 . . ?
H6BA C6B H6BC 109.5 . . ?
H6BB C6B H6BC 109.5 . . ?
C4 C7B H7BA 109.5 . . ?
C4 C7B H7BB 109.5 . . ?
C4 C7B H7BC 109.5 . . ?
H7BA C7B H7BB 109.5 . . ?
H7BA C7B H7BC 109.5 . . ?
H7BB C7B H7BC 109.5 . . ?
C15 C16B H16D 109.5 . . ?
C15 C16B H16E 109.5 . . ?
C15 C16B H16F 109.5 . . ?
H16D C16B H16E 109.5 . . ?
H16D C16B H16F 109.5 . . ?
H16E C16B H16F 109.5 . . ?
C15 C17B H17D 109.5 . . ?
C15 C17B H17E 109.5 . . ?
C15 C17B H17F 109.5 . . ?
H17D C17B H17E 109.5 . . ?
H17D C17B H17F 109.5 . . ?
H17E C17B H17F 109.5 . . ?
C15 C18B H18D 109.5 . . ?
C15 C18B H18E 109.5 . . ?
C15 C18B H18F 109.5 . . ?
H18D C18B H18E 109.5 . . ?
H18D C18B H18F 109.5 . . ?
H18E C18B H18F 109.5 . . ?
P2 C45B H45C 119.1 . . ?
C46B C45B P2 122(5) . . ?
C46B C45B H45C 119.1 . . ?
P1 C46B H46B 121.0 . . ?
C45B C46B P1 118(3) . . ?
C45B C46B H46B 121.0 . . ?

loop_
_geom_bond_atom_site_label_1
_geom_bond_atom_site_label_2
_geom_bond_distance
_geom_bond_site_symmetry_2
_geom_bond_publ_flag
Au1 P1 2.3881(18) . ?
Au1 P2 2.370(2) . ?
Au1 C1 2.082(8) . ?
Au1 C20 2.095(6) . ?
Cl1 C54 1.706(14) . ?
P1 C21 1.805(9) . ?
P1 C27 1.816(11) . ?
P1 C46A 1.872(11) . ?
P1 C46B 1.872(11) . ?
P2 C33 1.805(10) . ?
P2 C39 1.796(9) . ?
P2 C45A 1.849(11) . ?
P2 C45B 1.80(3) . ?
P3 F1 1.557(10) . ?
P3 F2 1.546(9) . ?
P3 F3 1.557(9) . ?
P3 F4 1.565(10) . ?
P3 F5 1.544(14) . ?
P3 F6 1.530(13) . ?
C1 C2 1.389(12) . ?
C1 C10 1.397(11) . ?
C2 H2 0.9500 . ?
C2 C3 1.374(13) . ?
C3 C4 1.553(15) . ?
C3 C8 1.395(14) . ?
C4 C5A 1.572(19) . ?
C4 C6A 1.544(18) . ?
C4 C7A 1.517(19) . ?
C4 C5B 1.518(18) . ?
C4 C6B 1.613(18) . ?
C4 C7B 1.546(19) . ?
C8 H8 0.9500 . ?
C8 C9 1.381(15) . ?
C9 H9 0.9500 . ?
C9 C10 1.404(14) . ?
C10 C11 1.457(13) . ?
C11 C12 1.406(12) . ?
C11 C20 1.358(14) . ?
C12 H12 0.9500 . ?
C12 C13 1.399(17) . ?
C13 H13 0.9500 . ?
C13 C14 1.373(17) . ?
C14 C15 1.554(14) . ?
C14 C19 1.391(12) . ?
C15 C16A 1.578(18) . ?
C15 C17A 1.536(17) . ?
C15 C18A 1.554(17) . ?
C15 C16B 1.54(2) . ?
C15 C17B 1.566(19) . ?
C15 C18B 1.51(2) . ?
C19 H19 0.9500 . ?
C19 C20 1.400(14) . ?
C21 C22 1.382(11) . ?
C21 C26 1.395(12) . ?
C22 H22 0.9500 . ?
C22 C23 1.373(13) . ?
C23 H23 0.9500 . ?
C23 C24 1.360(15) . ?
C24 H24 0.9500 . ?
C24 C25 1.378(17) . ?
C25 H25 0.9500 . ?
C25 C26 1.379(13) . ?
C26 H26 0.9500 . ?
C27 C28 1.409(15) . ?
C27 C32 1.386(15) . ?
C28 H28 0.9500 . ?
C28 C29 1.347(15) . ?
C29 H29 0.9500 . ?
C29 C30 1.371(17) . ?
C30 H30 0.9500 . ?
C30 C31 1.374(17) . ?
C31 H31 0.9500 . ?
C31 C32 1.399(15) . ?
C32 H32 0.9500 . ?
C33 C34 1.390(16) . ?
C33 C38 1.386(15) . ?
C34 H34 0.9500 . ?
C34 C35 1.374(16) . ?
C35 H35 0.9500 . ?
C35 C36 1.35(2) . ?
C36 H36 0.9500 . ?
C36 C37 1.38(2) . ?
C37 H37 0.9500 . ?
C37 C38 1.375(16) . ?
C38 H38 0.9500 . ?
C39 C40 1.385(14) . ?
C39 C44 1.373(13) . ?
C40 H40 0.9500 . ?
C40 C41 1.443(14) . ?
C41 H41 0.9500 . ?
C41 C42 1.334(18) . ?
C42 H42 0.9500 . ?
C42 C43 1.320(19) . ?
C43 H43 0.9500 . ?
C43 C44 1.442(16) . ?
C44 H44 0.9500 . ?
C54 H54A 0.9900 . ?
C54 H54B 0.9900 . ?
C54 H54E 0.9900 . ?
C54 H54F 0.9900 . ?
C54 H54D 0.9900 . ?
C54 H54C 0.9900 . ?
C54 Cl2A 1.780(18) . ?
C54 Cl2B 1.733(18) . ?
C54 Cl2C 1.66(2) . ?
S1 C46A 1.842(10) . ?
S1 C47 1.835(13) . ?
C5A H5AA 0.9800 . ?
C5A H5AB 0.9800 . ?
C5A H5AC 0.9800 . ?
C6A H6AA 0.9800 . ?
C6A H6AB 0.9800 . ?
C6A H6AC 0.9800 . ?
C7A H7AA 0.9800 . ?
C7A H7AB 0.9800 . ?
C7A H7AC 0.9800 . ?
C16A H16A 0.9800 . ?
C16A H16B 0.9800 . ?
C16A H16C 0.9800 . ?
C17A H17A 0.9800 . ?
C17A H17B 0.9800 . ?
C17A H17C 0.9800 . ?
C18A H18A 0.9800 . ?
C18A H18B 0.9800 . ?
C18A H18C 0.9800 . ?
C45A H45A 0.9900 . ?
C45A H45B 0.9900 . ?
C45A C46A 1.498(17) . ?
C46A H46A 1.0000 . ?
C47 H47A 0.9900 . ?
C47 H47B 0.9900 . ?
C47 C48 1.509(17) . ?
C48 C49 1.409(14) . ?
C48 C53 1.362(15) . ?
C49 H49 0.9500 . ?
C49 C50 1.352(17) . ?
C50 H50 0.9500 . ?
C50 C51 1.387(18) . ?
C51 H51 0.9500 . ?
C51 C52 1.345(16) . ?
C52 H52 0.9500 . ?
C52 C53 1.381(16) . ?
C53 H53 0.9500 . ?
C5B H5BA 0.9800 . ?
C5B H5BB 0.9800 . ?
C5B H5BC 0.9800 . ?
C6B H6BA 0.9800 . ?
C6B H6BB 0.9800 . ?
C6B H6BC 0.9800 . ?
C7B H7BA 0.9800 . ?
C7B H7BB 0.9800 . ?
C7B H7BC 0.9800 . ?
C16B H16D 0.9800 . ?
C16B H16E 0.9800 . ?
C16B H16F 0.9800 . ?
C17B H17D 0.9800 . ?
C17B H17E 0.9800 . ?
C17B H17F 0.9800 . ?
C18B H18D 0.9800 . ?
C18B H18E 0.9800 . ?
C18B H18F 0.9800 . ?
C45B H45C 0.9500 . ?
C45B C46B 1.31(8) . ?
C46B H46B 0.9500 . ?

loop_
_geom_torsion_atom_site_label_1
_geom_torsion_atom_site_label_2
_geom_torsion_atom_site_label_3
_geom_torsion_atom_site_label_4
_geom_torsion
_geom_torsion_site_symmetry_1
_geom_torsion_site_symmetry_2
_geom_torsion_site_symmetry_3
_geom_torsion_site_symmetry_4
_geom_torsion_publ_flag
Au1 P1 C21 C22 -170.9(7) . . . . ?
Au1 P1 C21 C26 12.3(10) . . . . ?
Au1 P1 C27 C28 -58.2(9) . . . . ?
Au1 P1 C27 C32 118.2(9) . . . . ?
Au1 P1 C46A S1 -160.6(4) . . . . ?
Au1 P1 C46A C45A -36.3(8) . . . . ?
Au1 P1 C46B C45B -16(3) . . . . ?
Au1 P2 C33 C34 141.8(9) . . . . ?
Au1 P2 C33 C38 -38.5(10) . . . . ?
Au1 P2 C39 C40 -24.2(8) . . . . ?
Au1 P2 C39 C44 154.4(7) . . . . ?
Au1 P2 C45A C46A -48.8(8) . . . . ?
Au1 P2 C45B C46B -15(6) . . . . ?
Au1 C1 C2 C3 -175.5(7) . . . . ?
Au1 C1 C10 C9 177.5(7) . . . . ?
Au1 C1 C10 C11 0.3(9) . . . . ?
P1 C21 C22 C23 -179.0(8) . . . . ?
P1 C21 C26 C25 176.0(17) . . . . ?
P1 C27 C28 C29 179.1(9) . . . . ?
P1 C27 C32 C31 -179.0(9) . . . . ?
P2 C33 C34 C35 176.4(11) . . . . ?
P2 C33 C38 C37 -176.1(10) . . . . ?
P2 C39 C40 C41 179.0(8) . . . . ?
P2 C39 C44 C43 -178.2(8) . . . . ?
P2 C45A C46A P1 55.9(9) . . . . ?
P2 C45A C46A S1 177.2(6) . . . . ?
P2 C45B C46B P1 21(6) . . . . ?
C1 C2 C3 C4 175.9(9) . . . . ?
C1 C2 C3 C8 -1.6(14) . . . . ?
C1 C10 C11 C12 179.0(8) . . . . ?
C1 C10 C11 C20 1.2(12) . . . . ?
C2 C1 C10 C9 0.3(13) . . . . ?
C2 C1 C10 C11 -177.0(8) . . . . ?
C2 C3 C4 C5A 76.1(17) . . . . ?
C2 C3 C4 C6A -32.2(18) . . . . ?
C2 C3 C4 C7A -156.4(19) . . . . ?
C2 C3 C4 C5B 29(2) . . . . ?
C2 C3 C4 C6B -82.2(16) . . . . ?
C2 C3 C4 C7B 170.8(17) . . . . ?
C2 C3 C8 C9 0.4(16) . . . . ?
C3 C8 C9 C10 1.2(16) . . . . ?
C4 C3 C8 C9 -177.1(11) . . . . ?
C8 C3 C4 C5A -106.5(17) . . . . ?
C8 C3 C4 C6A 145.2(16) . . . . ?
C8 C3 C4 C7A 21(2) . . . . ?
C8 C3 C4 C5B -153.9(19) . . . . ?
C8 C3 C4 C6B 95.2(16) . . . . ?
C8 C3 C4 C7B -12(2) . . . . ?
C8 C9 C10 C1 -1.5(14) . . . . ?
C8 C9 C10 C11 175.5(9) . . . . ?
C9 C10 C11 C12 2.0(15) . . . . ?
C9 C10 C11 C20 -175.9(9) . . . . ?
C10 C1 C2 C3 1.3(13) . . . . ?
C10 C11 C12 C13 -177.7(9) . . . . ?
C10 C11 C20 Au1 -2.0(10) . . . . ?
C10 C11 C20 C19 177.1(8) . . . . ?
C11 C12 C13 C14 0.0(15) . . . . ?
C12 C11 C20 Au1 -180.0(7) . . . . ?
C12 C11 C20 C19 -0.9(13) . . . . ?
C12 C13 C14 C15 177.5(9) . . . . ?
C12 C13 C14 C19 0.6(15) . . . . ?
C13 C14 C15 C16A -172.8(13) . . . . ?
C13 C14 C15 C17A 62.2(16) . . . . ?
C13 C14 C15 C18A -61.3(17) . . . . ?
C13 C14 C15 C16B 132.1(18) . . . . ?
C13 C14 C15 C17B 21.4(19) . . . . ?
C13 C14 C15 C18B -107.8(17) . . . . ?
C13 C14 C19 C20 -1.4(14) . . . . ?
C14 C19 C20 Au1 -179.5(7) . . . . ?
C14 C19 C20 C11 1.5(14) . . . . ?
C15 C14 C19 C20 -178.3(8) . . . . ?
C19 C14 C15 C16A 4.1(17) . . . . ?
C19 C14 C15 C17A -121.0(15) . . . . ?
C19 C14 C15 C18A 115.5(16) . . . . ?
C19 C14 C15 C16B -51.1(19) . . . . ?
C19 C14 C15 C17B -161.8(17) . . . . ?
C19 C14 C15 C18B 69.1(18) . . . . ?
C20 C11 C12 C13 0.1(14) . . . . ?
C21 P1 C27 C28 171.9(7) . . . . ?
C21 P1 C27 C32 -11.6(10) . . . . ?
C21 P1 C46A S1 -37.8(6) . . . . ?
C21 P1 C46A C45A 86.6(8) . . . . ?
C21 P1 C46B C45B 107(3) . . . . ?
C21 C22 C23 C24 3.6(18) . . . . ?
C22 C21 C26 C25 -1(2) . . . . ?
C22 C23 C24 C25 -2(2) . . . . ?
C23 C24 C25 C26 -2(3) . . . . ?
C24 C25 C26 C21 3(3) . . . . ?
C26 C21 C22 C23 -2.3(17) . . . . ?
C27 P1 C21 C22 -41.5(9) . . . . ?
C27 P1 C21 C26 141.6(10) . . . . ?
C27 P1 C46A S1 80.8(6) . . . . ?
C27 P1 C46A C45A -154.9(8) . . . . ?
C27 P1 C46B C45B -134(3) . . . . ?
C27 C28 C29 C30 -1.7(17) . . . . ?
C28 C27 C32 C31 -2.5(16) . . . . ?
C28 C29 C30 C31 1.0(18) . . . . ?
C29 C30 C31 C32 -1.2(17) . . . . ?
C30 C31 C32 C27 2.0(17) . . . . ?
C32 C27 C28 C29 2.5(16) . . . . ?
C33 P2 C39 C40 109.1(8) . . . . ?
C33 P2 C39 C44 -72.3(8) . . . . ?
C33 P2 C45A C46A -173.3(8) . . . . ?
C33 P2 C45B C46B -148(4) . . . . ?
C33 C34 C35 C36 3(2) . . . . ?
C34 C33 C38 C37 3.6(18) . . . . ?
C34 C35 C36 C37 -3(2) . . . . ?
C35 C36 C37 C38 3(2) . . . . ?
C36 C37 C38 C33 -3(2) . . . . ?
C38 C33 C34 C35 -3.2(19) . . . . ?
C39 P2 C33 C34 12.0(11) . . . . ?
C39 P2 C33 C38 -168.4(8) . . . . ?
C39 P2 C45A C46A 70.4(9) . . . . ?
C39 P2 C45B C46B 99(5) . . . . ?
C39 C40 C41 C42 -2.0(16) . . . . ?
C40 C39 C44 C43 0.4(14) . . . . ?
C40 C41 C42 C43 2.8(19) . . . . ?
C41 C42 C43 C44 -2.0(19) . . . . ?
C42 C43 C44 C39 0.3(16) . . . . ?
C44 C39 C40 C41 0.4(14) . . . . ?
S1 C47 C48 C49 -113.9(13) . . . . ?
S1 C47 C48 C53 64.1(14) . . . . ?
C45A P2 C33 C34 -102.9(11) . . . . ?
C45A P2 C33 C38 76.7(10) . . . . ?
C45A P2 C39 C40 -138.9(8) . . . . ?
C45A P2 C39 C44 39.7(9) . . . . ?
C46A P1 C21 C22 71.3(9) . . . . ?
C46A P1 C21 C26 -105.5(10) . . . . ?
C46A P1 C27 C28 55.4(8) . . . . ?
C46A P1 C27 C32 -128.2(10) . . . . ?
C46A S1 C47 C48 58.7(10) . . . . ?
C47 S1 C46A P1 -148.1(6) . . . . ?
C47 S1 C46A C45A 89.5(9) . . . . ?
C47 C48 C49 C50 175.7(14) . . . . ?
C47 C48 C53 C52 -176.4(12) . . . . ?
C48 C49 C50 C51 2(3) . . . . ?
C49 C48 C53 C52 1.6(18) . . . . ?
C49 C50 C51 C52 0(3) . . . . ?
C50 C51 C52 C53 0(2) . . . . ?
C51 C52 C53 C48 0(2) . . . . ?
C53 C48 C49 C50 -2(2) . . . . ?
C45B P2 C33 C34 -90(3) . . . . ?
C45B P2 C33 C38 89(3) . . . . ?
C45B P2 C39 C40 -133(3) . . . . ?
C45B P2 C39 C44 45(3) . . . . ?
C46B P1 C21 C22 71.3(9) . . . . ?
C46B P1 C21 C26 -105.5(10) . . . . ?
C46B P1 C27 C28 55.4(8) . . . . ?
C46B P1 C27 C32 -128.2(10) . . . . ?
